data_2016822
loop_
_publ_author_name
'Kong, Zhi-Guo'
'Wang, Jia-Jun'
'Wang, Xiu-Yan'

_publ_section_title
;
 A novel cadmium(II) coordination polymer with a four-connected
 (4,4)-net based on a trinuclear cadmium(II) node
;
_journal_coeditor_code AV3161
_journal_issue 11
_journal_name_full 'Acta Crystallographica Section C'
_journal_page_first m365
_journal_page_last m368
_journal_paper_doi 10.1107/S010827010803182X
_journal_volume 64
_journal_year 2008
_chemical_formula_iupac '[Cd3 (C6 H8 O4)3 (C19 H12 N4)2]'
_chemical_formula_moiety 'C56 H48 Cd3 N8 O12'
_chemical_formula_sum 'C56 H48 Cd3 N8 O12'
_chemical_formula_weight 1362.28
_chemical_name_systematic
;
poly[di-\m~5~-adipato-\m~4~-adipato-bis(2-phenyl-1<i>H</i>-1,3,7,8-
tetraazacyclopenta[<i>l</i>]phenanthrene-\k^2^N^7^,N^8^)tricadmium(II)]
;
_space_group_IT_number 2
_symmetry_cell_setting triclinic
_symmetry_space_group_name_Hall '-P 1'
_symmetry_space_group_name_H-M 'P -1'
_atom_sites_solution_hydrogens geom
_atom_sites_solution_primary direct
_atom_sites_solution_secondary difmap
_audit_creation_method SHELXL-97
_cell_angle_alpha 71.62(2)
_cell_angle_beta 75.16(3)
_cell_angle_gamma 71.89(2)
_cell_formula_units_Z 1
_cell_length_a 8.3210(10)
_cell_length_b 10.977(2)
_cell_length_c 15.365(3)
_cell_measurement_reflns_used 9709
_cell_measurement_temperature 293(2)
_cell_measurement_theta_max 27.46
_cell_measurement_theta_min 3.01
_cell_volume 1246.3(4)
_computing_cell_refinement 'PROCESS-AUTO (Rigaku, 1998)'
_computing_data_collection 'PROCESS-AUTO (Rigaku, 1998)'
_computing_data_reduction 'PROCESS-AUTO (Rigaku, 1998)'
_computing_molecular_graphics 'SHELXTL-Plus (Sheldrick, 2008)'
_computing_publication_material 'SHELXL97 (Sheldrick, 2008)'
_computing_structure_refinement 'SHELXL97 (Sheldrick, 2008)'
_computing_structure_solution 'SHELXS97 (Sheldrick, 2008)'
_diffrn_ambient_temperature 293(2)
_diffrn_detector_area_resol_mean 10.0
_diffrn_measured_fraction_theta_full 0.997
_diffrn_measured_fraction_theta_max 0.989
_diffrn_measurement_device_type 'Rigaku R-AXIS RAPID'
_diffrn_measurement_method \w
_diffrn_radiation_monochromator graphite
_diffrn_radiation_source 'rotating anode'
_diffrn_radiation_type MoK\a
_diffrn_radiation_wavelength 0.71073
_diffrn_reflns_av_R_equivalents 0.0299
_diffrn_reflns_av_sigmaI/netI 0.0398
_diffrn_reflns_limit_h_max 10
_diffrn_reflns_limit_h_min -10
_diffrn_reflns_limit_k_max 14
_diffrn_reflns_limit_k_min -14
_diffrn_reflns_limit_l_max 19
_diffrn_reflns_limit_l_min -19
_diffrn_reflns_number 12314
_diffrn_reflns_theta_full 25.00
_diffrn_reflns_theta_max 27.46
_diffrn_reflns_theta_min 3.03
_diffrn_standards_decay_% 0
_diffrn_standards_interval_count 0
_diffrn_standards_number 0
_exptl_absorpt_coefficient_mu 1.345
_exptl_absorpt_correction_T_max 0.751
_exptl_absorpt_correction_T_min 0.685
_exptl_absorpt_correction_type multi-scan
_exptl_absorpt_process_details '(ABSCOR; Higashi, 1995)'
_exptl_crystal_colour 'pale yellow'
_exptl_crystal_density_diffrn 1.815
_exptl_crystal_density_method 'not measured'
_exptl_crystal_description block
_exptl_crystal_F_000 680
_exptl_crystal_size_max 0.27
_exptl_crystal_size_mid 0.24
_exptl_crystal_size_min 0.21
_refine_diff_density_max 0.478
_refine_diff_density_min -0.724
_refine_ls_extinction_method none
_refine_ls_goodness_of_fit_ref 1.026
_refine_ls_hydrogen_treatment constr
_refine_ls_matrix_type full
_refine_ls_number_parameters 358
_refine_ls_number_reflns 5634
_refine_ls_number_restraints 0
_refine_ls_restrained_S_all 1.026
_refine_ls_R_factor_all 0.0440
_refine_ls_R_factor_gt 0.0311
_refine_ls_shift/su_max 0.001
_refine_ls_shift/su_mean 0.000
_refine_ls_structure_factor_coef Fsqd
_refine_ls_weighting_details 'calc w=1/[\s^2^(Fo^2^)+(0.0255P)^2^+1.2155P] where P=(Fo^2^+2Fc^2^)/3'
_refine_ls_weighting_scheme calc
_refine_ls_wR_factor_gt 0.0640
_refine_ls_wR_factor_ref 0.0685
_reflns_number_gt 4583
_reflns_number_total 5634
_reflns_threshold_expression I>2\s(I)
_cod_data_source_file av3161.cif
_cod_data_source_block I
_cod_depositor_comments
;
The following automatic conversions were performed:
'_symmetry_cell_setting' value 'Triclinic' changed to 'triclinic'
according to '/home/saulius/struct/CIF-dictionaries/cif_core.dic'
dictionary named 'cif_core.dic' version 2.4.1 from 2010-06-29.

Automatic conversion script
Id: cif_fix_enum 1527 2010-12-29 10:47:43Z saulius 

The following automatic conversions were performed:

'_symmetry_cell_setting' value 'Triclinic' changed to 'triclinic'
according to /home/saulius/struct/CIF-dictionaries/cif_core.dic
dictionary named 'cif_core.dic' version 2.4.1 from 2010-06-29.

Automatic conversion script
Id: cif_fix_values 1715 2011-07-08 13:25:40Z adriana 
;
_cod_database_code 2016822
_cod_database_fobs_code 2016822

loop_
_symmetry_equiv_pos_as_xyz
'x, y, z'
'-x, -y, -z'

loop_
_atom_site_type_symbol
_atom_site_label
_atom_site_fract_x
_atom_site_fract_y
_atom_site_fract_z
_atom_site_U_iso_or_equiv
_atom_site_adp_type
_atom_site_calc_flag
_atom_site_refinement_flags
_atom_site_occupancy
C C1 -0.1982(4) 0.6489(3) 0.3215(2) 0.0252(6) Uani d . 1
C C2 -0.3385(4) 0.7668(3) 0.3391(3) 0.0355(8) Uani d . 1
H H2A -0.3812 0.8159 0.2815 0.043 Uiso calc R 1
H H2B -0.2901 0.8241 0.3560 0.043 Uiso calc R 1
C C3 -0.4901(4) 0.7358(4) 0.4150(3) 0.0457(9) Uani d . 1
H H3A -0.4509 0.6995 0.4744 0.055 Uiso calc R 1
H H3B -0.5763 0.8182 0.4179 0.055 Uiso calc R 1
C C4 0.2947(4) 0.5726(3) 0.2984(2) 0.0291(7) Uani d . 1
C C5 0.3889(5) 0.6631(4) 0.3081(2) 0.0438(9) Uani d . 1
H H5A 0.4971 0.6547 0.2648 0.053 Uiso calc R 1
H H5B 0.3219 0.7538 0.2895 0.053 Uiso calc R 1
C C6 0.4257(5) 0.6399(4) 0.4025(2) 0.0428(9) Uani d . 1
H H6A 0.4993 0.5512 0.4192 0.051 Uiso calc R 1
H H6B 0.3184 0.6421 0.4464 0.051 Uiso calc R 1
C C7 0.1360(4) 0.2078(3) 0.4588(2) 0.0305(7) Uani d . 1
C C8 0.1907(5) 0.0621(3) 0.5092(2) 0.0361(7) Uani d . 1
H H8A 0.1673 0.0532 0.5758 0.043 Uiso calc R 1
H H8B 0.3135 0.0295 0.4907 0.043 Uiso calc R 1
C C9 0.0970(4) -0.0226(3) 0.4879(2) 0.0344(7) Uani d . 1
H H9A 0.1290 -0.0198 0.4221 0.041 Uiso calc R 1
H H9B 0.1345 -0.1140 0.5226 0.041 Uiso calc R 1
C C10 -0.2702(4) 0.3275(3) 0.3213(2) 0.0340(7) Uani d . 1
H H10 -0.2870 0.3484 0.3776 0.041 Uiso calc R 1
C C11 -0.3885(4) 0.2714(4) 0.3075(2) 0.0383(8) Uani d . 1
H H11 -0.4825 0.2558 0.3536 0.046 Uiso calc R 1
C C12 -0.3630(4) 0.2400(3) 0.2251(2) 0.0331(7) Uani d . 1
H H12 -0.4402 0.2026 0.2147 0.040 Uiso calc R 1
C C13 -0.2206(4) 0.2639(3) 0.1560(2) 0.0258(6) Uani d . 1
C C14 -0.1081(4) 0.3216(3) 0.1757(2) 0.0244(6) Uani d . 1
C C15 0.0451(4) 0.3468(3) 0.1072(2) 0.0233(6) Uani d . 1
C C16 0.0806(4) 0.3174(3) 0.0210(2) 0.0249(6) Uani d . 1
C C17 0.2297(4) 0.3412(3) -0.0414(2) 0.0321(7) Uani d . 1
H H17 0.2549 0.3237 -0.0995 0.038 Uiso calc R 1
C C18 0.3378(4) 0.3904(3) -0.0159(2) 0.0357(8) Uani d . 1
H H18 0.4385 0.4056 -0.0557 0.043 Uiso calc R 1
C C19 0.2934(4) 0.4172(3) 0.0708(2) 0.0337(7) Uani d . 1
H H19 0.3667 0.4514 0.0876 0.040 Uiso calc R 1
C C20 -0.0385(4) 0.2606(3) 0.00450(19) 0.0242(6) Uani d . 1
C C21 -0.1795(4) 0.2316(3) 0.0686(2) 0.0264(6) Uani d . 1
C C22 -0.1706(4) 0.1600(3) -0.0466(2) 0.0278(6) Uani d . 1
C C23 -0.2030(4) 0.0944(3) -0.1075(2) 0.0285(6) Uani d . 1
C C24 -0.3625(4) 0.0683(3) -0.0922(2) 0.0342(7) Uani d . 1
H H24 -0.4490 0.0972 -0.0458 0.041 Uiso calc R 1
C C25 -0.3940(5) -0.0005(3) -0.1454(2) 0.0407(8) Uani d . 1
H H25 -0.5001 -0.0196 -0.1337 0.049 Uiso calc R 1
C C26 -0.2657(5) -0.0404(3) -0.2161(2) 0.0405(8) Uani d . 1
H H26 -0.2859 -0.0859 -0.2524 0.049 Uiso calc R 1
C C27 -0.1094(5) -0.0129(3) -0.2324(2) 0.0384(8) Uani d . 1
H H27 -0.0244 -0.0390 -0.2803 0.046 Uiso calc R 1
C C28 -0.0764(4) 0.0534(3) -0.1783(2) 0.0347(7) Uani d . 1
H H28 0.0308 0.0705 -0.1894 0.042 Uiso calc R 1
N N1 -0.1345(3) 0.3523(2) 0.25708(17) 0.0272(5) Uani d . 1
N N2 0.1523(3) 0.3968(2) 0.13115(17) 0.0270(5) Uani d . 1
N N3 -0.0334(3) 0.2143(2) -0.06913(17) 0.0278(6) Uani d . 1
H H3 0.0413 0.2185 -0.1197 0.033 Uiso calc R 1
N N4 -0.2618(3) 0.1682(3) 0.03641(18) 0.0297(6) Uani d . 1
O O1 -0.1143(3) 0.6519(2) 0.24133(15) 0.0385(6) Uani d . 1
O O2 -0.1656(3) 0.5454(2) 0.38768(15) 0.0332(5) Uani d . 1
O O3 0.3030(3) 0.5584(3) 0.22032(17) 0.0460(6) Uani d . 1
O O4 0.2067(3) 0.5132(2) 0.36927(17) 0.0402(6) Uani d . 1
O O5 0.1721(3) 0.2371(2) 0.37212(17) 0.0423(6) Uani d . 1
O O6 0.0577(4) 0.2854(2) 0.50925(19) 0.0483(7) Uani d . 1
Cd Cd1 0.08006(3) 0.43806(2) 0.277754(15) 0.02549(7) Uani d . 1
Cd Cd2 0.0000 0.5000 0.5000 0.02473(8) Uani d S 1

loop_
_atom_site_aniso_label
_atom_site_aniso_U_11
_atom_site_aniso_U_22
_atom_site_aniso_U_33
_atom_site_aniso_U_12
_atom_site_aniso_U_13
_atom_site_aniso_U_23
C1 0.0242(14) 0.0318(15) 0.0254(15) -0.0114(13) -0.0062(12) -0.0093(12)
C2 0.0303(17) 0.0352(17) 0.051(2) -0.0114(14) -0.0079(15) -0.0210(16)
C3 0.0326(18) 0.065(2) 0.056(2) -0.0151(18) 0.0003(17) -0.042(2)
C4 0.0272(15) 0.0284(15) 0.0331(17) -0.0096(13) -0.0047(13) -0.0080(13)
C5 0.060(2) 0.0447(19) 0.037(2) -0.0316(19) -0.0161(17) -0.0012(16)
C6 0.0376(19) 0.067(2) 0.0337(19) -0.0246(19) -0.0001(15) -0.0208(18)
C7 0.0329(16) 0.0264(15) 0.0387(18) -0.0129(13) -0.0058(14) -0.0122(13)
C8 0.0436(19) 0.0305(16) 0.0386(19) -0.0135(15) -0.0141(15) -0.0051(14)
C9 0.0421(19) 0.0246(15) 0.0391(19) -0.0095(14) -0.0109(15) -0.0077(13)
C10 0.0400(18) 0.0396(17) 0.0269(16) -0.0150(15) 0.0001(14) -0.0147(14)
C11 0.0353(18) 0.054(2) 0.0295(17) -0.0212(17) 0.0066(14) -0.0154(15)
C12 0.0314(17) 0.0448(18) 0.0312(17) -0.0203(15) -0.0034(14) -0.0118(14)
C13 0.0282(15) 0.0270(14) 0.0245(15) -0.0110(13) -0.0044(12) -0.0057(12)
C14 0.0292(15) 0.0244(14) 0.0230(15) -0.0089(12) -0.0062(12) -0.0071(11)
C15 0.0275(15) 0.0222(13) 0.0222(14) -0.0076(12) -0.0064(12) -0.0055(11)
C16 0.0277(15) 0.0265(14) 0.0214(14) -0.0104(13) -0.0044(12) -0.0038(11)
C17 0.0348(17) 0.0378(17) 0.0266(16) -0.0138(15) -0.0017(13) -0.0107(13)
C18 0.0333(17) 0.0484(19) 0.0301(17) -0.0208(16) 0.0029(14) -0.0127(15)
C19 0.0339(17) 0.0414(18) 0.0331(17) -0.0208(15) -0.0018(14) -0.0116(14)
C20 0.0305(15) 0.0270(14) 0.0197(14) -0.0109(13) -0.0058(12) -0.0074(11)
C21 0.0307(16) 0.0295(15) 0.0245(15) -0.0142(13) -0.0051(12) -0.0077(12)
C22 0.0333(16) 0.0312(15) 0.0231(15) -0.0135(14) -0.0079(13) -0.0051(12)
C23 0.0400(17) 0.0284(14) 0.0219(15) -0.0139(14) -0.0080(13) -0.0057(12)
C24 0.047(2) 0.0392(17) 0.0248(16) -0.0224(16) -0.0056(14) -0.0086(14)
C25 0.057(2) 0.0428(19) 0.0341(18) -0.0299(18) -0.0096(16) -0.0071(15)
C26 0.069(3) 0.0348(17) 0.0280(17) -0.0196(18) -0.0150(17) -0.0105(14)
C27 0.050(2) 0.0375(18) 0.0275(17) -0.0055(16) -0.0067(15) -0.0133(14)
C28 0.0370(18) 0.0388(17) 0.0307(17) -0.0094(15) -0.0067(14) -0.0115(14)
N1 0.0323(14) 0.0307(13) 0.0242(13) -0.0122(11) -0.0036(11) -0.0111(10)
N2 0.0297(13) 0.0308(13) 0.0267(13) -0.0126(11) -0.0045(11) -0.0111(11)
N3 0.0350(14) 0.0349(13) 0.0188(12) -0.0166(12) -0.0017(11) -0.0086(10)
N4 0.0351(14) 0.0376(14) 0.0239(13) -0.0171(12) -0.0049(11) -0.0104(11)
O1 0.0448(14) 0.0405(13) 0.0275(12) -0.0157(11) 0.0044(10) -0.0087(10)
O2 0.0374(12) 0.0351(12) 0.0300(12) -0.0109(10) -0.0128(10) -0.0047(10)
O3 0.0597(16) 0.0601(16) 0.0329(13) -0.0328(14) -0.0071(12) -0.0151(12)
O4 0.0407(13) 0.0473(14) 0.0390(14) -0.0270(12) 0.0088(11) -0.0167(11)
O5 0.0655(17) 0.0289(11) 0.0360(14) -0.0147(12) -0.0141(12) -0.0059(10)
O6 0.0654(18) 0.0263(12) 0.0515(16) -0.0162(12) 0.0018(13) -0.0126(11)
Cd1 0.03053(12) 0.02833(11) 0.02298(12) -0.01158(9) -0.00432(9) -0.01008(9)
Cd2 0.03343(17) 0.02485(15) 0.01876(15) -0.00966(13) -0.00413(12) -0.00750(12)

loop_
_atom_type_symbol
_atom_type_description
_atom_type_scat_dispersion_real
_atom_type_scat_dispersion_imag
_atom_type_scat_source
C C 0.0030 0.0020 'International Tables Vol C Tables 4.2.6.8 and 6.1.1.4'
H H 0.0000 0.0000 'International Tables Vol C Tables 4.2.6.8 and 6.1.1.4'
N N 0.0060 0.0030 'International Tables Vol C Tables 4.2.6.8 and 6.1.1.4'
O O 0.0110 0.0060 'International Tables Vol C Tables 4.2.6.8 and 6.1.1.4'
Cd Cd -0.8080 1.2020 'International Tables Vol C Tables 4.2.6.8 and 6.1.1.4'

loop_
_geom_angle_atom_site_label_1
_geom_angle_atom_site_label_2
_geom_angle_atom_site_label_3
_geom_angle_site_symmetry_1
_geom_angle_site_symmetry_3
_geom_angle
_geom_angle_publ_flag
O1 C1 O2 . . 120.1(3) ?
O1 C1 C2 . . 119.6(3) ?
O2 C1 C2 . . 120.2(3) ?
C1 C2 C3 . . 115.3(3) ?
C1 C2 H2A . . 108.4 ?
C3 C2 H2A . . 108.4 ?
C1 C2 H2B . . 108.4 ?
C3 C2 H2B . . 108.4 ?
H2A C2 H2B . . 107.5 ?
C6 C3 C2 1_455 . 115.4(3) ?
C6 C3 H3A 1_455 . 108.4 ?
C2 C3 H3A . . 108.4 ?
C6 C3 H3B 1_455 . 108.4 ?
C2 C3 H3B . . 108.4 ?
H3A C3 H3B . . 107.5 ?
O3 C4 O4 . . 120.7(3) ?
O3 C4 C5 . . 119.5(3) ?
O4 C4 C5 . . 119.8(3) ?
C6 C5 C4 . . 116.1(3) ?
C6 C5 H5A . . 108.3 ?
C4 C5 H5A . . 108.3 ?
C6 C5 H5B . . 108.3 ?
C4 C5 H5B . . 108.3 ?
H5A C5 H5B . . 107.4 ?
C5 C6 C3 . 1_655 116.7(3) ?
C5 C6 H6A . . 108.1 ?
C3 C6 H6A 1_655 . 108.1 ?
C5 C6 H6B . . 108.1 ?
C3 C6 H6B 1_655 . 108.1 ?
H6A C6 H6B . . 107.3 ?
O5 C7 O6 . . 127.0(3) ?
O5 C7 C8 . . 117.0(3) ?
O6 C7 C8 . . 116.1(3) ?
C7 C8 C9 . . 112.1(3) ?
C7 C8 H8A . . 109.2 ?
C9 C8 H8A . . 109.2 ?
C7 C8 H8B . . 109.2 ?
C9 C8 H8B . . 109.2 ?
H8A C8 H8B . . 107.9 ?
C9 C9 C8 2_556 . 113.4(3) ?
C9 C9 H9A 2_556 . 108.9 ?
C8 C9 H9A . . 108.9 ?
C9 C9 H9B 2_556 . 108.9 ?
C8 C9 H9B . . 108.9 ?
H9A C9 H9B . . 107.7 ?
N1 C10 C11 . . 122.8(3) ?
N1 C10 H10 . . 118.6 ?
C11 C10 H10 . . 118.6 ?
C12 C11 C10 . . 118.6(3) ?
C12 C11 H11 . . 120.7 ?
C10 C11 H11 . . 120.7 ?
C11 C12 C13 . . 120.2(3) ?
C11 C12 H12 . . 119.9 ?
C13 C12 H12 . . 119.9 ?
C12 C13 C14 . . 117.4(3) ?
C12 C13 C21 . . 124.7(3) ?
C14 C13 C21 . . 117.9(3) ?
N1 C14 C13 . . 121.9(3) ?
N1 C14 C15 . . 117.9(2) ?
C13 C14 C15 . . 120.1(3) ?
N2 C15 C16 . . 121.3(3) ?
N2 C15 C14 . . 117.7(2) ?
C16 C15 C14 . . 121.0(2) ?
C15 C16 C17 . . 118.9(3) ?
C15 C16 C20 . . 116.4(2) ?
C17 C16 C20 . . 124.7(3) ?
C18 C17 C16 . . 119.3(3) ?
C18 C17 H17 . . 120.4 ?
C16 C17 H17 . . 120.4 ?
C17 C18 C19 . . 118.4(3) ?
C17 C18 H18 . . 120.8 ?
C19 C18 H18 . . 120.8 ?
N2 C19 C18 . . 123.8(3) ?
N2 C19 H19 . . 118.1 ?
C18 C19 H19 . . 118.1 ?
N3 C20 C21 . . 105.9(2) ?
N3 C20 C16 . . 130.1(3) ?
C21 C20 C16 . . 123.8(3) ?
N4 C21 C20 . . 110.7(3) ?
N4 C21 C13 . . 128.6(3) ?
C20 C21 C13 . . 120.7(2) ?
N4 C22 N3 . . 112.6(3) ?
N4 C22 C23 . . 125.2(3) ?
N3 C22 C23 . . 122.2(3) ?
C28 C23 C24 . . 119.1(3) ?
C28 C23 C22 . . 121.5(3) ?
C24 C23 C22 . . 119.4(3) ?
C25 C24 C23 . . 120.8(3) ?
C25 C24 H24 . . 119.6 ?
C23 C24 H24 . . 119.6 ?
C26 C25 C24 . . 119.3(3) ?
C26 C25 H25 . . 120.3 ?
C24 C25 H25 . . 120.3 ?
C27 C26 C25 . . 120.0(3) ?
C27 C26 H26 . . 120.0 ?
C25 C26 H26 . . 120.0 ?
C26 C27 C28 . . 120.8(3) ?
C26 C27 H27 . . 119.6 ?
C28 C27 H27 . . 119.6 ?
C27 C28 C23 . . 120.0(3) ?
C27 C28 H28 . . 120.0 ?
C23 C28 H28 . . 120.0 ?
C10 N1 C14 . . 119.1(2) ?
C10 N1 Cd1 . . 124.8(2) ?
C14 N1 Cd1 . . 115.96(18) ?
C19 N2 C15 . . 118.4(3) ?
C19 N2 Cd1 . . 123.8(2) ?
C15 N2 Cd1 . . 117.73(18) ?
C20 N3 C22 . . 106.4(2) ?
C20 N3 H3 . . 126.8 ?
C22 N3 H3 . . 126.8 ?
C22 N4 C21 . . 104.4(2) ?
C1 O1 Cd1 . . 97.3(2) ?
C1 O2 Cd2 . . 129.29(18) ?
C1 O2 Cd1 . . 89.94(18) ?
Cd2 O2 Cd1 . . 93.91(8) ?
C4 O3 Cd1 . . 92.36(18) ?
C4 O4 Cd2 . . 154.8(2) ?
C4 O4 Cd1 . . 92.9(2) ?
Cd2 O4 Cd1 . . 98.20(8) ?
C7 O5 Cd1 . . 125.2(2) ?
C7 O6 Cd2 . . 138.3(2) ?
O5 Cd1 N2 . . 103.07(9) y
O5 Cd1 N1 . . 86.65(9) y
N2 Cd1 N1 . . 70.66(8) y
O5 Cd1 O1 . . 153.45(9) y
N2 Cd1 O1 . . 98.78(9) y
N1 Cd1 O1 . . 86.53(9) y
O5 Cd1 O4 . . 84.01(9) y
N2 Cd1 O4 . . 136.70(8) y
N1 Cd1 O4 . . 152.51(8) y
O1 Cd1 O4 . . 90.38(9) y
O5 Cd1 O3 . . 111.41(10) y
N2 Cd1 O3 . . 85.23(8) y
N1 Cd1 O3 . . 152.91(8) y
O1 Cd1 O3 . . 85.10(9) y
O4 Cd1 O3 . . 53.32(8) y
O5 Cd1 O2 . . 101.13(9) y
N2 Cd1 O2 . . 142.84(8) y
N1 Cd1 O2 . . 83.13(8) y
O1 Cd1 O2 . . 52.56(7) y
O4 Cd1 O2 . . 73.45(8) y
O3 Cd1 O2 . . 111.39(8) y
O6 Cd2 O6 . 2_566 180.00(14) ?
O6 Cd2 O4 . . 86.90(9) y
O6 Cd2 O4 2_566 . 93.10(9) ?
O6 Cd2 O4 . 2_566 93.10(9) ?
O6 Cd2 O4 2_566 2_566 86.90(9) ?
O4 Cd2 O4 . 2_566 180.0 ?
O6 Cd2 O2 . . 89.51(10) y
O6 Cd2 O2 2_566 . 90.49(10) ?
O4 Cd2 O2 . . 79.91(9) y
O4 Cd2 O2 2_566 . 100.09(9) ?
O6 Cd2 O2 . 2_566 90.49(10) ?
O6 Cd2 O2 2_566 2_566 89.51(10) ?
O4 Cd2 O2 . 2_566 100.09(9) ?
O4 Cd2 O2 2_566 2_566 79.91(9) ?
O2 Cd2 O2 . 2_566 180.0 ?

loop_
_geom_bond_atom_site_label_1
_geom_bond_atom_site_label_2
_geom_bond_site_symmetry_2
_geom_bond_distance
_geom_bond_publ_flag
C1 O1 . 1.246(4) ?
C1 O2 . 1.273(4) ?
C1 C2 . 1.493(4) ?
C2 C3 . 1.527(5) ?
C2 H2A . 0.9700 ?
C2 H2B . 0.9700 ?
C3 C6 1_455 1.513(4) ?
C3 H3A . 0.9700 ?
C3 H3B . 0.9700 ?
C4 O3 . 1.239(4) ?
C4 O4 . 1.260(4) ?
C4 C5 . 1.504(4) ?
C5 C6 . 1.487(5) ?
C5 H5A . 0.9700 ?
C5 H5B . 0.9700 ?
C6 C3 1_655 1.513(4) ?
C6 H6A . 0.9700 ?
C6 H6B . 0.9700 ?
C7 O5 . 1.245(4) ?
C7 O6 . 1.251(4) ?
C7 C8 . 1.520(4) ?
C8 C9 . 1.534(4) ?
C8 H8A . 0.9700 ?
C8 H8B . 0.9700 ?
C9 C9 2_556 1.517(7) ?
C9 H9A . 0.9700 ?
C9 H9B . 0.9700 ?
C10 N1 . 1.331(4) ?
C10 C11 . 1.400(5) ?
C10 H10 . 0.9300 ?
C11 C12 . 1.363(4) ?
C11 H11 . 0.9300 ?
C12 C13 . 1.406(4) ?
C12 H12 . 0.9300 ?
C13 C14 . 1.416(4) ?
C13 C21 . 1.426(4) ?
C14 N1 . 1.344(4) ?
C14 C15 . 1.469(4) ?
C15 N2 . 1.353(4) ?
C15 C16 . 1.398(4) ?
C16 C17 . 1.400(4) ?
C16 C20 . 1.431(4) ?
C17 C18 . 1.367(4) ?
C17 H17 . 0.9300 ?
C18 C19 . 1.388(4) ?
C18 H18 . 0.9300 ?
C19 N2 . 1.328(4) ?
C19 H19 . 0.9300 ?
C20 N3 . 1.365(4) ?
C20 C21 . 1.375(4) ?
C21 N4 . 1.373(4) ?
C22 N4 . 1.321(4) ?
C22 N3 . 1.367(4) ?
C22 C23 . 1.464(4) ?
C23 C28 . 1.387(4) ?
C23 C24 . 1.390(4) ?
C24 C25 . 1.388(4) ?
C24 H24 . 0.9300 ?
C25 C26 . 1.389(5) ?
C25 H25 . 0.9300 ?
C26 C27 . 1.370(5) ?
C26 H26 . 0.9300 ?
C27 C28 . 1.385(5) ?
C27 H27 . 0.9300 ?
C28 H28 . 0.9300 ?
N3 H3 . 0.8600 ?
Cd1 N1 . 2.387(2) y
Cd1 N2 . 2.328(3) y
Cd1 O1 . 2.391(3) y
Cd1 O2 . 2.532(2) y
Cd1 O3 . 2.431(2) y
Cd1 O4 . 2.408(2) y
Cd1 O5 . 2.249(2) y
Cd2 O2 . 2.318(2) y
Cd2 O4 . 2.284(2) y
Cd2 O6 . 2.218(2) y
Cd2 O6 2_566 2.218(2) ?
Cd2 O4 2_566 2.284(2) ?
Cd2 O2 2_566 2.318(2) ?

loop_
_geom_hbond_atom_site_label_D
_geom_hbond_atom_site_label_H
_geom_hbond_atom_site_label_A
_geom_hbond_site_symmetry_A
_geom_hbond_distance_DH
_geom_hbond_distance_HA
_geom_hbond_distance_DA
_geom_hbond_angle_DHA
N3 H3 O1 2_565 0.86 2.04 2.770(3) 142
